data_4314556
loop_
_publ_author_name
'Biplab Biswas'
'Sunita Salunke-Gawali'
'Thomas Weyherm\"uller'
'Vinzenz Bachler'
'Eckhard Bill'
'Phalguni Chaudhuri'

_publ_section_title
;
 Metal-Complexes As Ligands to Generate Asymmetric Homo- and
 Heterodinuclear MAIIIMBII Species: a Magneto-Structural and Spectroscopic
 Comparison of Imidazole-N versus Pyridine-N
;
_journal_name_full 'Inorganic Chemistry'
_journal_page_first 626
_journal_page_last 641
_journal_paper_doi 10.1021/ic9018426
_journal_volume 49
_journal_year 2010
_chemical_formula_moiety 'C24 H39 Cr N12 Ni O3, 2 (Cl O4) '
_chemical_formula_sum 'C24 H39 Cl2 Cr N12 Ni O11'
_chemical_formula_weight 853.28
_chemical_name_systematic
; 
 ? 
;
_space_group_IT_number 167
_symmetry_cell_setting trigonal
_symmetry_space_group_name_Hall '-R 3 2"c'
_symmetry_space_group_name_H-M 'R -3 c :H'
_atom_sites_solution_hydrogens geom
_atom_sites_solution_primary direct
_atom_sites_solution_secondary difmap
_audit_creation_method SHELXL-97
_cell_angle_alpha 90.00
_cell_angle_beta 90.00
_cell_angle_gamma 120.00
_cell_formula_units_Z 12
_cell_length_a 12.338(2)
_cell_length_b 12.338(2)
_cell_length_c 78.347(9)
_cell_measurement_temperature 100(2)
_cell_volume 10329(3)
_computing_cell_refinement 'Bruker AXS Collect Software'
_computing_data_collection 'Bruker AXS Collect Software'
_computing_data_reduction 'Bruker AXS Collect Software'
_computing_structure_refinement 'SHELXL-97 (Sheldrick, 1997)'
_computing_structure_solution 'SHELXS-97 (Sheldrick, 1990)'
_diffrn_ambient_temperature 100(2)
_diffrn_measured_fraction_theta_full 0.978
_diffrn_measured_fraction_theta_max 0.978
_diffrn_measurement_device_type 'Bruker-Nonius Kappa-CCD'
_diffrn_measurement_method '5879 images at 0.3 deg. stepwise rotation in omega and phi, 4 sec./frame'
_diffrn_radiation_monochromator graphite
_diffrn_radiation_source 'rotating anode, 50 kV, 80 mA'
_diffrn_radiation_type MoK\a
_diffrn_radiation_wavelength 0.71073
_diffrn_reflns_av_R_equivalents 0.0812
_diffrn_reflns_av_sigmaI/netI 0.0377
_diffrn_reflns_limit_h_max 19
_diffrn_reflns_limit_h_min -19
_diffrn_reflns_limit_k_max 18
_diffrn_reflns_limit_k_min -18
_diffrn_reflns_limit_l_max 122
_diffrn_reflns_limit_l_min -123
_diffrn_reflns_number 55757
_diffrn_reflns_theta_full 34.28
_diffrn_reflns_theta_max 34.28
_diffrn_reflns_theta_min 3.12
_exptl_absorpt_coefficient_mu 1.092
_exptl_absorpt_correction_T_max 0.9275
_exptl_absorpt_correction_T_min 0.6946
_exptl_absorpt_correction_type multi-scan
_exptl_absorpt_process_details 'SADABS 2006/1, Bruker AXS (2006)'
_exptl_crystal_density_diffrn 1.646
_exptl_crystal_density_method 'not measured'
_exptl_crystal_F_000 5292
_exptl_crystal_size_max 0.29
_exptl_crystal_size_mid 0.26
_exptl_crystal_size_min 0.09
_refine_diff_density_max 0.908
_refine_diff_density_min -0.842
_refine_diff_density_rms 0.095
_refine_ls_extinction_method none
_refine_ls_goodness_of_fit_ref 1.041
_refine_ls_hydrogen_treatment constr
_refine_ls_matrix_type full
_refine_ls_number_parameters 169
_refine_ls_number_reflns 4701
_refine_ls_number_restraints 21
_refine_ls_restrained_S_all 1.080
_refine_ls_R_factor_all 0.0642
_refine_ls_R_factor_gt 0.0470
_refine_ls_shift/su_max 0.000
_refine_ls_shift/su_mean 0.000
_refine_ls_structure_factor_coef Fsqd
_refine_ls_weighting_details 'calc w=1/[\s^2^(Fo^2^)+(0.0679P)^2^+18.6024P] where P=(Fo^2^+2Fc^2^)/3'
_refine_ls_weighting_scheme calc
_refine_ls_wR_factor_gt 0.1182
_refine_ls_wR_factor_ref 0.1294
_reflns_number_gt 3669
_reflns_number_total 4701
_reflns_threshold_expression >2sigma(I)
_cod_data_source_file ic9018426_si_001_08.cif
_cod_data_source_block 06
_cod_depositor_comments
;
The following automatic conversions were performed:

'_exptl_absorpt_correction_type' value 'Multi-Scan' changed to
'multi-scan' according to the built-in table from CIF Core dictionary
named 'cif_core.dic' version 2.4.1 from 2010-06-29.

Automatic conversion script
Id: cif_fix_values 1646 2011-03-28 12:23:43Z adriana 
;
_cod_original_sg_symbol_H-M 'R -3 c'
_cod_database_code 4314556

loop_
_symmetry_equiv_pos_as_xyz
'x, y, z'
'-y, x-y, z'
'-x+y, -x, z'
'y, x, -z+1/2'
'x-y, -y, -z+1/2'
'-x, -x+y, -z+1/2'
'x+2/3, y+1/3, z+1/3'
'-y+2/3, x-y+1/3, z+1/3'
'-x+y+2/3, -x+1/3, z+1/3'
'y+2/3, x+1/3, -z+5/6'
'x-y+2/3, -y+1/3, -z+5/6'
'-x+2/3, -x+y+1/3, -z+5/6'
'x+1/3, y+2/3, z+2/3'
'-y+1/3, x-y+2/3, z+2/3'
'-x+y+1/3, -x+2/3, z+2/3'
'y+1/3, x+2/3, -z+7/6'
'x-y+1/3, -y+2/3, -z+7/6'
'-x+1/3, -x+y+2/3, -z+7/6'
'-x, -y, -z'
'y, -x+y, -z'
'x-y, x, -z'
'-y, -x, z-1/2'
'-x+y, y, z-1/2'
'x, x-y, z-1/2'
'-x+2/3, -y+1/3, -z+1/3'
'y+2/3, -x+y+1/3, -z+1/3'
'x-y+2/3, x+1/3, -z+1/3'
'-y+2/3, -x+1/3, z-1/6'
'-x+y+2/3, y+1/3, z-1/6'
'x+2/3, x-y+1/3, z-1/6'
'-x+1/3, -y+2/3, -z+2/3'
'y+1/3, -x+y+2/3, -z+2/3'
'x-y+1/3, x+2/3, -z+2/3'
'-y+1/3, -x+2/3, z+1/6'
'-x+y+1/3, y+2/3, z+1/6'
'x+1/3, x-y+2/3, z+1/6'

loop_
_atom_site_label
_atom_site_type_symbol
_atom_site_fract_x
_atom_site_fract_y
_atom_site_fract_z
_atom_site_U_iso_or_equiv
_atom_site_adp_type
_atom_site_occupancy
_atom_site_symmetry_multiplicity
_atom_site_calc_flag
_atom_site_refinement_flags
_atom_site_disorder_assembly
_atom_site_disorder_group
Ni1 Ni 0.6667 0.3333 0.028880(4) 0.01788(8) Uani 1 3 d S . .
Cr1 Cr 0.6667 0.3333 -0.016022(5) 0.01762(8) Uani 1 3 d S . .
N1 N 0.80279(12) 0.45910(12) -0.033408(17) 0.0221(2) Uani 1 1 d . . .
C2 C 0.74415(15) 0.52968(15) -0.04067(2) 0.0252(3) Uani 1 1 d . . .
H2A H 0.7957 0.5828 -0.0502 0.030 Uiso 1 1 calc R . .
H2B H 0.7405 0.5849 -0.0318 0.030 Uiso 1 1 calc R . .
C3 C 0.61311(16) 0.43931(16) -0.04697(2) 0.0258(3) Uani 1 1 d . . .
H3A H 0.5695 0.4859 -0.0499 0.031 Uiso 1 1 calc R . .
H3B H 0.6177 0.3967 -0.0574 0.031 Uiso 1 1 calc R . .
C4 C 0.92299(15) 0.54825(16) -0.02510(2) 0.0288(3) Uani 1 1 d . . .
H4A H 0.9801 0.6074 -0.0336 0.043 Uiso 1 1 calc R . .
H4B H 0.9606 0.5020 -0.0201 0.043 Uiso 1 1 calc R . .
H4C H 0.9076 0.5942 -0.0161 0.043 Uiso 1 1 calc R . .
O11 O 0.79435(10) 0.31456(11) -0.003432(14) 0.0230(2) Uani 1 1 d . . .
N12 N 0.76624(12) 0.28028(12) 0.013047(16) 0.0200(2) Uani 1 1 d . . .
C13 C 0.79801(14) 0.20346(14) 0.019437(19) 0.0218(3) Uani 1 1 d . . .
H13 H 0.8444 0.1735 0.0134 0.026 Uiso 1 1 calc R . .
C14 C 0.75512(14) 0.16812(14) 0.036851(19) 0.0211(3) Uani 1 1 d . . .
N15 N 0.78889(13) 0.10887(13) 0.048391(19) 0.0255(3) Uani 1 1 d . . .
C16 C 0.72703(16) 0.10041(16) 0.06327(2) 0.0276(3) Uani 1 1 d . . .
H16 H 0.7326 0.0638 0.0737 0.033 Uiso 1 1 calc R . .
C17 C 0.65551(15) 0.15482(15) 0.06030(2) 0.0243(3) Uani 1 1 d . . .
H17 H 0.6023 0.1624 0.0684 0.029 Uiso 1 1 calc R . .
N18 N 0.67339(12) 0.19666(12) 0.043727(17) 0.0210(2) Uani 1 1 d . . .
C19 C 0.8834(2) 0.0721(2) 0.04621(3) 0.0415(4) Uani 1 1 d . . .
H19A H 0.8621 0.0167 0.0363 0.062 Uiso 1 1 calc R . .
H19B H 0.8863 0.0280 0.0564 0.062 Uiso 1 1 calc R . .
H19C H 0.9653 0.1469 0.0444 0.062 Uiso 1 1 calc R . .
Cl20 Cl 0.07035(5) 0.3333 0.0833 0.03442(14) Uani 1 2 d S . .
O21 O 0.0844(3) 0.2251(2) 0.08177(2) 0.0720(6) Uani 1 1 d . . .
O22 O 0.00961(14) 0.34505(16) 0.068393(19) 0.0450(4) Uani 1 1 d . . .
Cl30 Cl 1.0000 0.0000 0.0000 0.0620(4) Uani 1 6 d SD . .
O31 O 1.0672(5) -0.0570(6) 0.00845(12) 0.0656(16) Uani 0.17 1 d PD . .
O32 O 1.0379(6) 0.0279(9) -0.01750(6) 0.0656(16) Uani 0.17 1 d PD . .
O33 O 0.8658(5) -0.0847(6) 0.00185(9) 0.0656(16) Uani 0.17 1 d PD . .
O34 O 1.0344(7) 0.1173(6) 0.00948(12) 0.0656(16) Uani 0.17 1 d PD . .

loop_
_atom_site_aniso_label
_atom_site_aniso_U_11
_atom_site_aniso_U_22
_atom_site_aniso_U_33
_atom_site_aniso_U_23
_atom_site_aniso_U_13
_atom_site_aniso_U_12
Ni1 0.01642(9) 0.01642(9) 0.02079(14) 0.000 0.000 0.00821(5)
Cr1 0.01719(11) 0.01719(11) 0.01848(16) 0.000 0.000 0.00860(6)
N1 0.0204(5) 0.0208(5) 0.0229(5) 0.0012(4) 0.0018(4) 0.0087(4)
C2 0.0276(7) 0.0215(6) 0.0258(6) 0.0044(5) 0.0017(5) 0.0118(5)
C3 0.0284(7) 0.0268(7) 0.0241(6) 0.0037(5) -0.0015(5) 0.0151(6)
C4 0.0204(6) 0.0267(7) 0.0303(7) 0.0003(6) 0.0003(6) 0.0050(6)
O11 0.0223(5) 0.0279(5) 0.0207(4) 0.0020(4) 0.0011(4) 0.0139(4)
N12 0.0186(5) 0.0199(5) 0.0217(5) -0.0005(4) -0.0010(4) 0.0098(4)
C13 0.0224(6) 0.0228(6) 0.0232(6) -0.0004(5) -0.0003(5) 0.0136(5)
C14 0.0217(6) 0.0186(6) 0.0243(6) -0.0001(5) -0.0029(5) 0.0110(5)
N15 0.0271(6) 0.0265(6) 0.0282(6) 0.0019(5) -0.0022(5) 0.0175(5)
C16 0.0290(7) 0.0299(7) 0.0257(6) 0.0053(6) 0.0001(6) 0.0161(6)
C17 0.0238(6) 0.0234(6) 0.0240(6) 0.0010(5) -0.0004(5) 0.0106(5)
N18 0.0203(5) 0.0194(5) 0.0237(5) 0.0000(4) -0.0011(4) 0.0101(4)
C19 0.0483(10) 0.0556(11) 0.0422(10) 0.0093(9) 0.0043(8) 0.0421(9)
Cl20 0.0345(2) 0.0472(4) 0.0258(2) 0.0095(2) 0.00474(11) 0.02358(18)
O21 0.1250(15) 0.1001(14) 0.0433(9) 0.0039(9) 0.0105(10) 0.0956(13)
O22 0.0348(7) 0.0508(9) 0.0396(8) 0.0140(6) -0.0068(6) 0.0139(7)
Cl30 0.0726(7) 0.0726(7) 0.0407(7) 0.000 0.000 0.0363(4)
O31 0.067(4) 0.077(4) 0.042(3) -0.013(3) 0.003(3) 0.028(4)
O32 0.067(4) 0.077(4) 0.042(3) -0.013(3) 0.003(3) 0.028(4)
O33 0.067(4) 0.077(4) 0.042(3) -0.013(3) 0.003(3) 0.028(4)
O34 0.067(4) 0.077(4) 0.042(3) -0.013(3) 0.003(3) 0.028(4)

loop_
_atom_type_symbol
_atom_type_description
_atom_type_scat_dispersion_real
_atom_type_scat_dispersion_imag
_atom_type_scat_source
C C 0.0033 0.0016 'International Tables Vol C Tables 4.2.6.8 and 6.1.1.4'
H H 0.0000 0.0000 'International Tables Vol C Tables 4.2.6.8 and 6.1.1.4'
N N 0.0061 0.0033 'International Tables Vol C Tables 4.2.6.8 and 6.1.1.4'
O O 0.0106 0.0060 'International Tables Vol C Tables 4.2.6.8 and 6.1.1.4'
Cl Cl 0.1484 0.1585 'International Tables Vol C Tables 4.2.6.8 and 6.1.1.4'
Ni Ni 0.3393 1.1124 'International Tables Vol C Tables 4.2.6.8 and 6.1.1.4'
Cr Cr 0.3209 0.6236 'International Tables Vol C Tables 4.2.6.8 and 6.1.1.4'

loop_
_geom_angle_atom_site_label_1
_geom_angle_atom_site_label_2
_geom_angle_atom_site_label_3
_geom_angle
_geom_angle_site_symmetry_1
_geom_angle_site_symmetry_3
_geom_angle_publ_flag
N12 Ni1 N12 87.76(5) 3_665 2_655 ?
N12 Ni1 N12 87.76(5) 3_665 . ?
N12 Ni1 N12 87.76(5) 2_655 . ?
N12 Ni1 N18 104.29(5) 3_665 . ?
N12 Ni1 N18 161.55(5) 2_655 . ?
N12 Ni1 N18 78.96(5) . . ?
N12 Ni1 N18 161.55(5) 3_665 2_655 ?
N12 Ni1 N18 78.95(5) 2_655 2_655 ?
N12 Ni1 N18 104.29(5) . 2_655 ?
N18 Ni1 N18 91.87(5) . 2_655 ?
N12 Ni1 N18 78.95(5) 3_665 3_665 ?
N12 Ni1 N18 104.29(5) 2_655 3_665 ?
N12 Ni1 N18 161.55(5) . 3_665 ?
N18 Ni1 N18 91.88(5) . 3_665 ?
N18 Ni1 N18 91.87(5) 2_655 3_665 ?
O11 Cr1 O11 97.08(4) . 3_665 ?
O11 Cr1 O11 97.08(4) . 2_655 ?
O11 Cr1 O11 97.07(4) 3_665 2_655 ?
O11 Cr1 N1 87.90(5) . 3_665 ?
O11 Cr1 N1 91.17(5) 3_665 3_665 ?
O11 Cr1 N1 169.75(5) 2_655 3_665 ?
O11 Cr1 N1 169.75(5) . 2_655 ?
O11 Cr1 N1 87.91(5) 3_665 2_655 ?
O11 Cr1 N1 91.17(5) 2_655 2_655 ?
N1 Cr1 N1 83.02(5) 3_665 2_655 ?
O11 Cr1 N1 91.17(5) . . ?
O11 Cr1 N1 169.75(5) 3_665 . ?
O11 Cr1 N1 87.91(5) 2_655 . ?
N1 Cr1 N1 83.02(5) 3_665 . ?
N1 Cr1 N1 83.02(5) 2_655 . ?
C4 N1 C2 109.29(13) . . ?
C4 N1 C3 109.39(13) . 3_665 ?
C2 N1 C3 111.61(12) . 3_665 ?
C4 N1 Cr1 113.20(10) . . ?
C2 N1 Cr1 103.54(9) . . ?
C3 N1 Cr1 109.72(9) 3_665 . ?
N1 C2 C3 110.13(13) . . ?
N1 C3 C2 110.01(13) 2_655 . ?
N12 O11 Cr1 114.91(9) . . ?
C13 N12 O11 118.39(13) . . ?
C13 N12 Ni1 116.43(10) . . ?
O11 N12 Ni1 125.09(10) . . ?
N12 C13 C14 112.69(14) . . ?
N18 C14 N15 110.48(14) . . ?
N18 C14 C13 120.68(13) . . ?
N15 C14 C13 128.82(14) . . ?
C14 N15 C16 107.45(14) . . ?
C14 N15 C19 126.89(15) . . ?
C16 N15 C19 125.37(15) . . ?
N15 C16 C17 106.82(14) . . ?
C16 C17 N18 108.84(14) . . ?
C14 N18 C17 106.41(13) . . ?
C14 N18 Ni1 109.19(10) . . ?
C17 N18 Ni1 140.14(11) . . ?
O21 Cl20 O21 108.3(2) 17_554 . ?
O21 Cl20 O22 109.55(11) 17_554 . ?
O21 Cl20 O22 109.62(12) . . ?
O21 Cl20 O22 109.63(12) 17_554 17_554 ?
O21 Cl20 O22 109.55(11) . 17_554 ?
O22 Cl20 O22 110.18(14) . 17_554 ?
O32 Cl30 O32 29.4(5) 3_765 2_645 ?
O32 Cl30 O32 29.3(5) 3_765 . ?
O32 Cl30 O32 29.4(5) 2_645 . ?
O32 Cl30 O32 150.7(5) 3_765 20_665 ?
O32 Cl30 O32 179.990(2) 2_645 20_665 ?
O32 Cl30 O32 150.7(5) . 20_665 ?
O32 Cl30 O32 150.7(5) 3_765 19_755 ?
O32 Cl30 O32 150.7(5) 2_645 19_755 ?
O32 Cl30 O32 179.996(1) . 19_755 ?
O32 Cl30 O32 29.3(5) 20_665 19_755 ?
O32 Cl30 O32 179.996(2) 3_765 21_545 ?
O32 Cl30 O32 150.6(5) 2_645 21_545 ?
O32 Cl30 O32 150.7(5) . 21_545 ?
O32 Cl30 O32 29.3(5) 20_665 21_545 ?
O32 Cl30 O32 29.3(5) 19_755 21_545 ?
O32 Cl30 O33 67.4(3) 3_765 21_545 ?
O32 Cl30 O33 91.2(5) 2_645 21_545 ?
O32 Cl30 O33 94.5(5) . 21_545 ?
O32 Cl30 O33 88.8(5) 20_665 21_545 ?
O32 Cl30 O33 85.5(5) 19_755 21_545 ?
O32 Cl30 O33 112.6(3) 21_545 21_545 ?
O32 Cl30 O33 91.2(5) 3_765 19_755 ?
O32 Cl30 O33 94.5(5) 2_645 19_755 ?
O32 Cl30 O33 67.4(3) . 19_755 ?
O32 Cl30 O33 85.5(5) 20_665 19_755 ?
O32 Cl30 O33 112.6(3) 19_755 19_755 ?
O32 Cl30 O33 88.8(5) 21_545 19_755 ?
O33 Cl30 O33 119.03(10) 21_545 19_755 ?
O32 Cl30 O33 85.5(5) 3_765 2_645 ?
O32 Cl30 O33 112.6(3) 2_645 2_645 ?
O32 Cl30 O33 88.8(5) . 2_645 ?
O32 Cl30 O33 67.4(3) 20_665 2_645 ?
O32 Cl30 O33 91.2(5) 19_755 2_645 ?
O32 Cl30 O33 94.5(5) 21_545 2_645 ?
O33 Cl30 O33 60.97(10) 21_545 2_645 ?
O33 Cl30 O33 60.97(10) 19_755 2_645 ?
O32 Cl30 O33 88.8(5) 3_765 . ?
O32 Cl30 O33 85.5(5) 2_645 . ?
O32 Cl30 O33 112.6(3) . . ?
O32 Cl30 O33 94.5(5) 20_665 . ?
O32 Cl30 O33 67.4(3) 19_755 . ?
O32 Cl30 O33 91.2(5) 21_545 . ?
O33 Cl30 O33 60.97(10) 21_545 . ?
O33 Cl30 O33 179.988(1) 19_755 . ?
O33 Cl30 O33 119.03(10) 2_645 . ?
O32 Cl30 O33 94.5(5) 3_765 20_665 ?
O32 Cl30 O33 67.4(3) 2_645 20_665 ?
O32 Cl30 O33 91.2(5) . 20_665 ?
O32 Cl30 O33 112.6(3) 20_665 20_665 ?
O32 Cl30 O33 88.8(5) 19_755 20_665 ?
O32 Cl30 O33 85.5(5) 21_545 20_665 ?
O33 Cl30 O33 119.03(10) 21_545 20_665 ?
O33 Cl30 O33 119.03(10) 19_755 20_665 ?
O33 Cl30 O33 179.979(1) 2_645 20_665 ?
O33 Cl30 O33 60.97(10) . 20_665 ?
O32 Cl30 O33 112.6(3) 3_765 3_765 ?
O32 Cl30 O33 88.8(5) 2_645 3_765 ?
O32 Cl30 O33 85.5(5) . 3_765 ?
O32 Cl30 O33 91.1(5) 20_665 3_765 ?
O32 Cl30 O33 94.5(5) 19_755 3_765 ?
O32 Cl30 O33 67.4(3) 21_545 3_765 ?
O33 Cl30 O33 179.980(1) 21_545 3_765 ?
O33 Cl30 O33 60.97(10) 19_755 3_765 ?
O33 Cl30 O33 119.03(10) 2_645 3_765 ?
O33 Cl30 O33 119.02(10) . 3_765 ?
O33 Cl30 O33 60.97(10) 20_665 3_765 ?
O34 O31 O33 95(4) 3_765 2_645 ?
O34 O31 O32 63(4) 3_765 20_665 ?
O33 O31 O32 135.8(8) 2_645 20_665 ?
O34 O31 Cl30 85.6(11) 3_765 . ?
O33 O31 Cl30 76.6(5) 2_645 . ?
O32 O31 Cl30 64.3(3) 20_665 . ?
O34 O31 O33 144.0(11) 3_765 21_545 ?
O33 O31 O33 76.9(9) 2_645 21_545 ?
O32 O31 O33 97.9(4) 20_665 21_545 ?
Cl30 O31 O33 58.4(2) . 21_545 ?
O34 O31 O32 83(3) 3_765 19_755 ?
O33 O31 O32 130.3(6) 2_645 19_755 ?
O32 O31 O32 21.7(6) 20_665 19_755 ?
Cl30 O31 O32 53.79(19) . 19_755 ?
O33 O31 O32 76.3(4) 21_545 19_755 ?
O34 O31 O33 48(3) 3_765 19_755 ?
O33 O31 O33 55.9(7) 2_645 19_755 ?
O32 O31 O33 83.6(7) 20_665 19_755 ?
Cl30 O31 O33 53.62(19) . 19_755 ?
O33 O31 O33 102.4(5) 21_545 19_755 ?
O32 O31 O33 90.7(3) 19_755 19_755 ?
O34 O31 O34 133.1(19) 3_765 19_755 ?
O33 O31 O34 57.5(7) 2_645 19_755 ?
O32 O31 O34 107.9(5) 20_665 19_755 ?
Cl30 O31 O34 53.29(18) . 19_755 ?
O33 O31 O34 20.0(4) 21_545 19_755 ?
O32 O31 O34 88.0(3) 19_755 19_755 ?
O33 O31 O34 86.3(3) 19_755 19_755 ?
O34 O31 O32 60(3) 3_765 21_545 ?
O33 O31 O32 121.0(7) 2_645 21_545 ?
O32 O31 O32 14.8(3) 20_665 21_545 ?
Cl30 O31 O32 51.0(3) . 21_545 ?
O33 O31 O32 93.5(4) 21_545 21_545 ?
O32 O31 O32 24.0(4) 19_755 21_545 ?
O33 O31 O32 70.5(4) 19_755 21_545 ?
O34 O31 O32 99.3(4) 19_755 21_545 ?
O32 O32 O32 59.999(2) 3_765 2_645 ?
O32 O32 O34 132.9(12) 3_765 20_665 ?
O32 O32 O34 136.0(14) 2_645 20_665 ?
O32 O32 O31 121.9(16) 3_765 21_545 ?
O32 O32 O31 140.9(5) 2_645 21_545 ?
O34 O32 O31 12.5(5) 20_665 21_545 ?
O32 O32 Cl30 75.3(2) 3_765 . ?
O32 O32 Cl30 75.3(2) 2_645 . ?
O34 O32 Cl30 71.1(4) 20_665 . ?
O31 O32 Cl30 68.8(4) 21_545 . ?
O32 O32 O33 119.9(10) 3_765 19_755 ?
O32 O32 O33 127.1(7) 2_645 19_755 ?
O34 O32 O33 14.8(3) 20_665 19_755 ?
O31 O32 O33 13.8(3) 21_545 19_755 ?
Cl30 O32 O33 56.99(19) . 19_755 ?
O32 O32 O34 78.8(12) 3_765 21_545 ?
O32 O32 O34 28.3(7) 2_645 21_545 ?
O34 O32 O34 107.8(9) 20_665 21_545 ?
O31 O32 O34 114.0(6) 21_545 21_545 ?
Cl30 O32 O34 57.0(4) . 21_545 ?
O33 O32 O34 100.2(5) 19_755 21_545 ?
O32 O32 O31 87.4(12) 3_765 19_755 ?
O32 O32 O31 36.4(11) 2_645 19_755 ?
O34 O32 O31 100.2(6) 20_665 19_755 ?
O31 O32 O31 107.4(4) 21_545 19_755 ?
Cl30 O32 O31 56.60(19) . 19_755 ?
O33 O32 O31 93.8(3) 19_755 19_755 ?
O34 O32 O31 9.0(4) 21_545 19_755 ?
O32 O32 O34 26.4(10) 3_765 19_755 ?
O32 O32 O34 76.0(12) 2_645 19_755 ?
O34 O32 O34 106.6(4) 20_665 19_755 ?
O31 O32 O34 95.9(5) 21_545 19_755 ?
Cl30 O32 O34 56.53(19) . 19_755 ?
O33 O32 O34 93.5(4) 19_755 19_755 ?
O34 O32 O34 84.2(3) 21_545 19_755 ?
O31 O32 O34 90.9(3) 19_755 19_755 ?
O32 O32 O31 24.2(3) 3_765 20_665 ?
O32 O32 O31 68.6(11) 2_645 20_665 ?
O34 O32 O31 110.0(6) 20_665 20_665 ?
O31 O32 O31 100.2(8) 21_545 20_665 ?
Cl30 O32 O31 53.5(4) . 20_665 ?
O33 O32 O31 96.2(5) 19_755 20_665 ?
O34 O32 O31 76.5(4) 21_545 20_665 ?
O31 O32 O31 83.4(2) 19_755 20_665 ?
O34 O32 O31 7.8(3) 19_755 20_665 ?
O31 O33 O34 24.3(7) 3_765 2_645 ?
O31 O33 Cl30 81.9(6) 3_765 . ?
O34 O33 Cl30 80.2(5) 2_645 . ?
O31 O33 O33 106.1(10) 3_765 21_545 ?
O34 O33 O33 84.8(9) 2_645 21_545 ?
Cl30 O33 O33 59.51(5) . 21_545 ?
O31 O33 O33 81.9(9) 3_765 20_665 ?
O34 O33 O33 101.7(9) 2_645 20_665 ?
Cl30 O33 O33 59.52(5) . 20_665 ?
O33 O33 O33 116.3(4) 21_545 20_665 ?
O31 O33 O31 125.1(9) 3_765 20_665 ?
O34 O33 O31 105.5(7) 2_645 20_665 ?
Cl30 O33 O31 60.1(3) . 20_665 ?
O33 O33 O31 21.3(5) 21_545 20_665 ?
O33 O33 O31 106.5(5) 20_665 20_665 ?
O31 O33 O34 105.1(7) 3_765 21_545 ?
O34 O33 O34 122.5(8) 2_645 21_545 ?
Cl30 O33 O34 59.1(3) . 21_545 ?
O33 O33 O34 103.9(6) 21_545 21_545 ?
O33 O33 O34 23.8(5) 20_665 21_545 ?
O31 O33 O34 88.6(4) 20_665 21_545 ?
O31 O33 O32 30.4(8) 3_765 19_755 ?
O34 O33 O32 25.7(6) 2_645 19_755 ?
Cl30 O33 O32 55.59(19) . 19_755 ?
O33 O33 O32 78.9(5) 21_545 19_755 ?
O33 O33 O32 81.9(5) 20_665 19_755 ?
O31 O33 O32 95.7(5) 20_665 19_755 ?
O34 O33 O32 99.3(4) 21_545 19_755 ?
O31 O33 O31 98.2(10) 3_765 19_755 ?
O34 O33 O31 115.3(10) 2_645 19_755 ?
Cl30 O33 O31 55.03(18) . 19_755 ?
O33 O33 O31 104.4(4) 21_545 19_755 ?
O33 O33 O31 18.0(5) 20_665 19_755 ?
O31 O33 O31 91.0(6) 20_665 19_755 ?
O34 O33 O31 7.2(5) 21_545 19_755 ?
O32 O33 O31 92.3(3) 19_755 19_755 ?
O31 O33 O34 121.9(11) 3_765 19_755 ?
O34 O33 O34 103.5(9) 2_645 19_755 ?
Cl30 O33 O34 55.02(18) . 19_755 ?
O33 O33 O34 21.0(5) 21_545 19_755 ?
O33 O33 O34 102.6(4) 20_665 19_755 ?
O31 O33 O34 5.1(2) 20_665 19_755 ?
O34 O33 O34 85.7(7) 21_545 19_755 ?
O32 O33 O34 92.0(3) 19_755 19_755 ?
O31 O33 O34 87.6(3) 19_755 19_755 ?
O31 O34 O33 61(4) 2_645 3_765 ?
O31 O34 O32 104(4) 2_645 21_545 ?
O33 O34 O32 139.5(6) 3_765 21_545 ?
O31 O34 Cl30 84.4(11) 2_645 . ?
O33 O34 Cl30 75.1(4) 3_765 . ?
O32 O34 Cl30 65.9(3) 21_545 . ?
O31 O34 O33 125(3) 2_645 20_665 ?
O33 O34 O33 71.4(8) 3_765 20_665 ?
O32 O34 O33 94.9(5) 21_545 20_665 ?
Cl30 O34 O33 57.2(3) . 20_665 ?
O31 O34 O32 88(3) 2_645 20_665 ?
O33 O34 O32 122.8(7) 3_765 20_665 ?
O32 O34 O32 18.7(6) 21_545 20_665 ?
Cl30 O34 O32 54.0(3) . 20_665 ?
O33 O34 O32 97.0(4) 20_665 20_665 ?
O31 O34 O32 112(3) 2_645 19_755 ?
O33 O34 O32 128.5(5) 3_765 19_755 ?
O32 O34 O32 17.5(6) 21_545 19_755 ?
Cl30 O34 O32 53.58(19) . 19_755 ?
O33 O34 O32 77.6(4) 20_665 19_755 ?
O32 O34 O32 25.2(4) 20_665 19_755 ?
O31 O34 O33 30.9(10) 2_645 19_755 ?
O33 O34 O33 57.3(5) 3_765 19_755 ?
O32 O34 O33 89.8(7) 21_545 19_755 ?
Cl30 O34 O33 53.45(18) . 19_755 ?
O33 O34 O33 100.1(5) 20_665 19_755 ?
O32 O34 O33 71.0(4) 20_665 19_755 ?
O32 O34 O33 90.2(3) 19_755 19_755 ?
O31 O34 O31 108(3) 2_645 19_755 ?
O33 O34 O31 54.6(6) 3_765 19_755 ?
O32 O34 O31 105.3(6) 21_545 19_755 ?
Cl30 O34 O31 53.14(18) . 19_755 ?
O33 O34 O31 17.4(4) 20_665 19_755 ?
O32 O34 O31 102.3(4) 20_665 19_755 ?
O32 O34 O31 87.8(3) 19_755 19_755 ?
O33 O34 O31 86.1(3) 19_755 19_755 ?

loop_
_geom_bond_atom_site_label_1
_geom_bond_atom_site_label_2
_geom_bond_distance
_geom_bond_site_symmetry_2
_geom_bond_publ_flag
Ni1 N12 2.0689(13) 3_665 ?
Ni1 N12 2.0689(13) 2_655 ?
Ni1 N12 2.0690(13) . ?
Ni1 N18 2.0841(13) . ?
Ni1 N18 2.0841(13) 2_655 ?
Ni1 N18 2.0841(13) 3_665 ?
Cr1 O11 1.9680(11) . ?
Cr1 O11 1.9681(11) 3_665 ?
Cr1 O11 1.9682(11) 2_655 ?
Cr1 N1 2.1160(13) 3_665 ?
Cr1 N1 2.1160(13) 2_655 ?
Cr1 N1 2.1161(13) . ?
N1 C4 1.484(2) . ?
N1 C2 1.495(2) . ?
N1 C3 1.504(2) 3_665 ?
C2 C3 1.516(2) . ?
C3 N1 1.505(2) 2_655 ?
O11 N12 1.3489(16) . ?
N12 C13 1.294(2) . ?
C13 C14 1.449(2) . ?
C14 N18 1.336(2) . ?
C14 N15 1.353(2) . ?
N15 C16 1.369(2) . ?
N15 C19 1.457(2) . ?
C16 C17 1.370(2) . ?
C17 N18 1.374(2) . ?
Cl20 O21 1.435(2) 17_554 ?
Cl20 O21 1.435(2) . ?
Cl20 O22 1.4356(15) . ?
Cl20 O22 1.4358(15) 17_554 ?
Cl30 O32 1.434(5) 3_765 ?
Cl30 O32 1.434(5) 2_645 ?
Cl30 O32 1.434(5) . ?
Cl30 O32 1.434(5) 20_665 ?
Cl30 O32 1.434(5) 19_755 ?
Cl30 O32 1.434(5) 21_545 ?
Cl30 O33 1.458(5) 21_545 ?
Cl30 O33 1.458(5) 19_755 ?
Cl30 O33 1.458(5) 2_645 ?
Cl30 O33 1.458(5) . ?
Cl30 O33 1.458(5) 20_665 ?
Cl30 O33 1.458(5) 3_765 ?
O31 O34 0.260(10) 3_765 ?
O31 O33 0.550(12) 2_645 ?
O31 O32 1.164(13) 20_665 ?
O31 O33 1.504(9) 21_545 ?
O31 O32 1.666(9) 19_755 ?
O31 O33 1.716(9) 19_755 ?
O31 O34 1.778(8) 19_755 ?
O31 O32 1.788(15) 21_545 ?
O32 O32 0.726(12) 3_765 ?
O32 O32 0.727(11) 2_645 ?
O32 O34 1.073(13) 20_665 ?
O32 O31 1.164(13) 21_545 ?
O32 O33 1.605(8) 19_755 ?
O32 O34 1.656(16) 21_545 ?
O32 O31 1.666(9) 19_755 ?
O32 O34 1.674(9) 19_755 ?
O32 O31 1.788(15) 20_665 ?
O33 O31 0.551(12) 3_765 ?
O33 O34 0.630(12) 2_645 ?
O33 O33 1.479(6) 21_545 ?
O33 O33 1.479(6) 20_665 ?
O33 O31 1.504(9) 20_665 ?
O33 O34 1.554(11) 21_545 ?
O33 O32 1.605(8) 19_755 ?
O33 O31 1.716(9) 19_755 ?
O33 O34 1.721(9) 19_755 ?
O34 O31 0.260(10) 2_645 ?
O34 O33 0.630(13) 3_765 ?
O34 O32 1.073(13) 21_545 ?
O34 O33 1.554(11) 20_665 ?
O34 O32 1.655(16) 20_665 ?
O34 O32 1.674(9) 19_755 ?
O34 O33 1.721(9) 19_755 ?
O34 O31 1.779(8) 19_755 ?
